data_1553939
loop_
_publ_author_name
'Yang, Qi'
'Liu, Liang'
'Chi, Yue'
'Hao, Wei'
'Zhang, Wen-Xiong'
'Xi, Zhenfeng'

_publ_section_title
;
 Rhodium-catalyzed intramolecular carbosilylation of alkynes via
 C(sp3)--Si bond cleavage
;
_journal_issue 5
_journal_name_full 'Organic Chemistry Frontiers'
_journal_page_first 860
_journal_paper_doi 10.1039/C7QO00927E
_journal_volume 5
_journal_year 2018
_chemical_formula_moiety 'C22 H22 Si'
_chemical_formula_sum 'C22 H22 Si'
_chemical_formula_weight 314.49
_space_group_crystal_system orthorhombic
_space_group_IT_number 61
_space_group_name_Hall '-P 2ac 2ab'
_space_group_name_H-M_alt 'P b c a'
_atom_sites_solution_hydrogens geom
_atom_sites_solution_primary direct
_atom_sites_solution_secondary difmap
_audit_creation_date 2017-04-12
_audit_creation_method
;
Olex2 1.2
(compiled 2017.03.28 svn.r3405 for OlexSys, GUI svn.r5335)
;
_audit_update_record
;
2017-07-05 deposited with the CCDC.
2017-12-04 downloaded from the CCDC.
;
_cell_angle_alpha 90.00
_cell_angle_beta 90.00
_cell_angle_gamma 90.00
_cell_formula_units_Z 8
_cell_length_a 8.8464(4)
_cell_length_b 13.6195(6)
_cell_length_c 30.1026(12)
_cell_measurement_reflns_used 19225
_cell_measurement_temperature 180.00(10)
_cell_measurement_theta_max 29.6840
_cell_measurement_theta_min 4.0160
_cell_volume 3626.9(3)
_computing_cell_refinement 'CrysAlisPro 1.171.39.7e (Rigaku OD, 2015)'
_computing_data_collection 'CrysAlisPro 1.171.39.7e (Rigaku OD, 2015)'
_computing_data_reduction 'CrysAlisPro 1.171.39.7e (Rigaku OD, 2015)'
_computing_molecular_graphics 'Olex2 (Dolomanov et al., 2009)'
_computing_publication_material 'Olex2 (Dolomanov et al., 2009)'
_computing_structure_refinement 'ShelXL (Sheldrick, 2015)'
_computing_structure_solution 'ShelXS (Sheldrick, 2008)'
_diffrn_ambient_environment N~2~
_diffrn_ambient_temperature 180.00(10)
_diffrn_detector 'CCD plate'
_diffrn_measured_fraction_theta_full 0.996
_diffrn_measured_fraction_theta_max 0.996
_diffrn_measurement_details
;
List of Runs (angles in degrees, time in seconds):

  # Type    Start    End  Width  t~exp~   \w     \q     \k     \f   Frames
#--------------------------------------------------------------------------
  1  \w    -26.00  22.00   0.25    1.51    --   -1.00 -38.00   0.00  192
  2  \w    -11.00  16.00   0.25    1.51    --   -1.00 -82.00  60.00  108
  3  \w      8.00  35.00   0.25    1.51    --    1.40 -82.00   0.00  108
  4  \w     -8.00  33.00   0.25    1.51    --    1.40 -77.00-120.00  164
  5  \w    -25.00  35.00   0.25    1.51    --    1.40 -82.00 -60.00  240
  6  \w    -32.00  35.00   0.25    1.51    --    1.40 -82.00 120.00  268
  7  \w    -32.00   6.00   0.25    1.51    --   -1.00  19.00 -60.00  152
  8  \w     43.00  87.00   0.25    1.51    --   -1.00  19.00 -60.00  176
  9  \w    -45.00 -20.00   0.25    1.51    --    1.40 -77.00-120.00  100
 10  \w    -90.00 -16.00   0.25    1.51    --   -1.00 -69.00  10.00  296
 11  \w    -88.00 -31.00   0.25    1.51    --   -1.00 -38.00 -60.00  228
;
_diffrn_measurement_device 'four-circle diffractometer'
_diffrn_measurement_device_type 'XtaLAB Pro: Kappa single'
_diffrn_measurement_method '\w scans'
_diffrn_orient_matrix_type 'CrysAlisPro convention (1999,Acta A55,543-557)'
_diffrn_orient_matrix_UB_11 0.0132093000
_diffrn_orient_matrix_UB_12 -0.0505010000
_diffrn_orient_matrix_UB_13 -0.0042663000
_diffrn_orient_matrix_UB_21 0.0483346000
_diffrn_orient_matrix_UB_22 0.0127628000
_diffrn_orient_matrix_UB_23 -0.0178672000
_diffrn_orient_matrix_UB_31 0.0626148000
_diffrn_orient_matrix_UB_32 0.0007666000
_diffrn_orient_matrix_UB_33 0.0147389000
_diffrn_radiation_monochromator graphite
_diffrn_radiation_probe x-ray
_diffrn_radiation_type MoK\a
_diffrn_radiation_wavelength 0.71073
_diffrn_reflns_av_R_equivalents 0.0442
_diffrn_reflns_av_unetI/netI 0.0170
_diffrn_reflns_limit_h_max 10
_diffrn_reflns_limit_h_min -10
_diffrn_reflns_limit_k_max 16
_diffrn_reflns_limit_k_min -16
_diffrn_reflns_limit_l_max 37
_diffrn_reflns_limit_l_min -37
_diffrn_reflns_number 60476
_diffrn_reflns_theta_full 26.02
_diffrn_reflns_theta_max 26.02
_diffrn_reflns_theta_min 3.55
_diffrn_source 'fine-focus sealed X-ray tube'
_diffrn_source_type 'Enhance (Mo) X-ray Source'
_exptl_absorpt_coefficient_mu 0.127
_exptl_absorpt_correction_T_max 1.00000
_exptl_absorpt_correction_T_min 0.67173
_exptl_absorpt_correction_type multi-scan
_exptl_absorpt_process_details
;
CrysAlisPro 1.171.39.7e (Rigaku Oxford Diffraction, 2015)
Empirical absorption correction using spherical harmonics,
 implemented in SCALE3 ABSPACK scaling algorithm.
;
_exptl_crystal_colour 'metallic whiteish colourless'
_exptl_crystal_colour_lustre metallic
_exptl_crystal_colour_modifier whiteish
_exptl_crystal_colour_primary colourless
_exptl_crystal_density_diffrn 1.152
_exptl_crystal_density_method 'not measured'
_exptl_crystal_description block
_exptl_crystal_F_000 1344
_exptl_crystal_size_max 0.1
_exptl_crystal_size_mid 0.1
_exptl_crystal_size_min 0.1
_refine_diff_density_max 0.238
_refine_diff_density_min -0.207
_refine_diff_density_rms 0.036
_refine_ls_extinction_method none
_refine_ls_goodness_of_fit_ref 1.034
_refine_ls_hydrogen_treatment constr
_refine_ls_matrix_type full
_refine_ls_number_parameters 212
_refine_ls_number_reflns 3555
_refine_ls_number_restraints 0
_refine_ls_restrained_S_all 1.034
_refine_ls_R_factor_all 0.0400
_refine_ls_R_factor_gt 0.0365
_refine_ls_shift/su_max 0.001
_refine_ls_shift/su_mean 0.000
_refine_ls_structure_factor_coef Fsqd
_refine_ls_weighting_details 'calc w=1/[\s^2^(Fo^2^)+(0.0502P)^2^+1.5922P] where P=(Fo^2^+2Fc^2^)/3'
_refine_ls_weighting_scheme calc
_refine_ls_wR_factor_gt 0.0977
_refine_ls_wR_factor_ref 0.1005
_reflns_number_gt 3246
_reflns_number_total 3555
_reflns_threshold_expression >2sigma(I)
_cod_data_source_file c7qo00927e2.cif
_cod_data_source_block exp_374
_cod_database_code 1553939
_chemical_oxdiff_formula 'C1 H1 Si1'
_reflns_odcompleteness_completeness 99.55
_reflns_odcompleteness_iscentric 1
_reflns_odcompleteness_theta 27.42
_olex2_refinement_description
;
1. Fixed Uiso
 At 1.2 times of:
  All C(H) groups
 At 1.5 times of:
  All C(H,H,H) groups
2.a Aromatic/amide H refined with riding coordinates:
 C3(H3), C4(H4), C5(H5), C7(H7), C8(H8), C9(H9), C14(H14), C15(H15), C17(H17),
 C18(H18)
2.b Idealised Me refined as rotating group:
 C19(H19A,H19B,H19C), C20(H20A,H20B,H20C), C21(H21A,H21B,H21C), C22(H22A,H22B,
 H22C)
;
_olex2_submission_special_instructions 'No special instructions were received'
_oxdiff_exptl_absorpt_empirical_details
;
Empirical correction (ABSPACK) includes:
- Absorption correction using spherical harmonics
- Frame scaling
- Detector area scaling
;
_oxdiff_exptl_absorpt_empirical_full_max 1.393
_oxdiff_exptl_absorpt_empirical_full_min 0.706

loop_
_space_group_symop_id
_space_group_symop_operation_xyz
1 'x, y, z'
2 '-x+1/2, -y, z+1/2'
3 'x+1/2, -y+1/2, -z'
4 '-x, y+1/2, -z+1/2'
5 '-x, -y, -z'
6 'x-1/2, y, -z-1/2'
7 '-x-1/2, y-1/2, z'
8 'x, -y-1/2, z-1/2'

loop_
_atom_site_label
_atom_site_type_symbol
_atom_site_fract_x
_atom_site_fract_y
_atom_site_fract_z
_atom_site_U_iso_or_equiv
_atom_site_adp_type
_atom_site_occupancy
_atom_site_calc_flag
_atom_site_refinement_flags_posn
Si1 Si 0.34503(4) 0.18907(3) 0.444308(12) 0.02921(12) Uani 1 d .
C1 C 0.14303(14) 0.14196(9) 0.36585(4) 0.0239(3) Uani 1 d .
C2 C 0.17373(14) 0.14054(9) 0.41306(5) 0.0267(3) Uani 1 d .
C3 C 0.06501(16) 0.09797(11) 0.44016(5) 0.0350(3) Uani 1 d .
H3 H 0.0828 0.0963 0.4706 0.042 Uiso 1 calc R
C4 C -0.07144(16) 0.05703(11) 0.42406(6) 0.0393(4) Uani 1 d .
H4 H -0.1405 0.0295 0.4437 0.047 Uiso 1 calc R
C5 C -0.10093(16) 0.05816(10) 0.38000(5) 0.0353(3) Uani 1 d .
H5 H -0.1904 0.0310 0.3694 0.042 Uiso 1 calc R
C6 C 0.00364(14) 0.10052(9) 0.34973(5) 0.0286(3) Uani 1 d .
C7 C -0.03319(16) 0.10195(11) 0.30404(5) 0.0360(3) Uani 1 d .
H7 H -0.1245 0.0752 0.2946 0.043 Uiso 1 calc R
C8 C 0.06308(16) 0.14203(11) 0.27342(5) 0.0359(3) Uani 1 d .
H8 H 0.0377 0.1425 0.2434 0.043 Uiso 1 calc R
C9 C 0.20038(16) 0.18229(10) 0.28784(5) 0.0303(3) Uani 1 d .
H9 H 0.2658 0.2094 0.2670 0.036 Uiso 1 calc R
C10 C 0.24168(14) 0.18289(9) 0.33252(4) 0.0242(3) Uani 1 d .
C11 C 0.38787(15) 0.22594(10) 0.34066(4) 0.0262(3) Uani 1 d .
C12 C 0.51129(15) 0.26341(10) 0.33924(4) 0.0281(3) Uani 1 d .
C13 C 0.65806(14) 0.30870(9) 0.33658(4) 0.0262(3) Uani 1 d .
C14 C 0.70206(15) 0.35646(10) 0.29754(4) 0.0289(3) Uani 1 d .
H14 H 0.6356 0.3594 0.2736 0.035 Uiso 1 calc R
C15 C 0.84395(15) 0.39965(10) 0.29401(5) 0.0304(3) Uani 1 d .
H15 H 0.8710 0.4310 0.2677 0.037 Uiso 1 calc R
C16 C 0.94663(15) 0.39685(9) 0.32921(5) 0.0284(3) Uani 1 d .
C17 C 0.90176(16) 0.34968(10) 0.36827(5) 0.0309(3) Uani 1 d .
H17 H 0.9680 0.3475 0.3922 0.037 Uiso 1 calc R
C18 C 0.76071(16) 0.30610(10) 0.37211(4) 0.0301(3) Uani 1 d .
H18 H 0.7339 0.2749 0.3984 0.036 Uiso 1 calc R
C19 C 1.10124(17) 0.44322(11) 0.32547(6) 0.0393(3) Uani 1 d .
H19A H 1.1756 0.3929 0.3208 0.059 Uiso 1 calc GR
H19B H 1.1239 0.4782 0.3524 0.059 Uiso 1 calc GR
H19C H 1.1025 0.4880 0.3009 0.059 Uiso 1 calc GR
C20 C 0.51739(16) 0.11393(12) 0.43167(6) 0.0399(3) Uani 1 d .
H20A H 0.5393 0.1177 0.4005 0.060 Uiso 1 calc GR
H20B H 0.4994 0.0468 0.4398 0.060 Uiso 1 calc GR
H20C H 0.6017 0.1389 0.4483 0.060 Uiso 1 calc GR
C21 C 0.36526(19) 0.32576(11) 0.43844(5) 0.0406(4) Uani 1 d .
H21A H 0.3354 0.3452 0.4091 0.061 Uiso 1 calc GR
H21B H 0.4687 0.3440 0.4434 0.061 Uiso 1 calc GR
H21C H 0.3020 0.3579 0.4599 0.061 Uiso 1 calc GR
C22 C 0.3147(2) 0.17003(15) 0.50553(5) 0.0533(5) Uani 1 d .
H22A H 0.3972 0.1985 0.5217 0.080 Uiso 1 calc GR
H22B H 0.3094 0.1010 0.5118 0.080 Uiso 1 calc GR
H22C H 0.2218 0.2009 0.5144 0.080 Uiso 1 calc GR

loop_
_atom_site_aniso_label
_atom_site_aniso_U_11
_atom_site_aniso_U_22
_atom_site_aniso_U_33
_atom_site_aniso_U_23
_atom_site_aniso_U_13
_atom_site_aniso_U_12
Si1 0.0279(2) 0.0350(2) 0.0248(2) 0.00051(14) 0.00040(14) -0.00204(15)
C1 0.0204(6) 0.0191(6) 0.0322(7) -0.0011(5) 0.0017(5) 0.0024(5)
C2 0.0234(6) 0.0253(6) 0.0315(7) 0.0002(5) 0.0041(5) 0.0015(5)
C3 0.0315(7) 0.0382(8) 0.0354(7) 0.0040(6) 0.0068(6) -0.0002(6)
C4 0.0279(7) 0.0379(8) 0.0521(9) 0.0084(7) 0.0120(6) -0.0049(6)
C5 0.0229(6) 0.0288(7) 0.0543(9) 0.0012(6) 0.0028(6) -0.0043(5)
C6 0.0224(6) 0.0224(6) 0.0409(7) -0.0016(5) 0.0000(5) 0.0007(5)
C7 0.0271(7) 0.0343(7) 0.0467(8) -0.0029(6) -0.0091(6) -0.0035(6)
C8 0.0330(7) 0.0419(8) 0.0328(7) -0.0009(6) -0.0088(6) 0.0009(6)
C9 0.0272(7) 0.0333(7) 0.0304(7) 0.0025(5) -0.0002(5) 0.0021(5)
C10 0.0211(6) 0.0226(6) 0.0290(6) -0.0004(5) 0.0004(5) 0.0024(5)
C11 0.0258(7) 0.0296(7) 0.0234(6) 0.0010(5) 0.0022(5) 0.0004(5)
C12 0.0267(7) 0.0332(7) 0.0244(6) -0.0003(5) 0.0022(5) -0.0012(5)
C13 0.0232(6) 0.0266(6) 0.0289(7) -0.0027(5) 0.0024(5) -0.0014(5)
C14 0.0269(7) 0.0327(7) 0.0270(6) -0.0006(5) -0.0008(5) -0.0011(5)
C15 0.0308(7) 0.0301(7) 0.0305(7) 0.0018(5) 0.0063(5) -0.0030(6)
C16 0.0243(6) 0.0227(6) 0.0380(7) -0.0059(5) 0.0032(5) -0.0007(5)
C17 0.0283(7) 0.0308(7) 0.0337(7) -0.0031(5) -0.0056(5) -0.0006(5)
C18 0.0307(7) 0.0319(7) 0.0276(6) 0.0022(5) 0.0002(5) -0.0025(5)
C19 0.0303(7) 0.0349(8) 0.0525(9) -0.0059(7) 0.0039(6) -0.0081(6)
C20 0.0300(7) 0.0428(8) 0.0469(9) 0.0083(7) -0.0030(6) 0.0027(6)
C21 0.0461(9) 0.0372(8) 0.0386(8) -0.0087(6) -0.0008(7) -0.0042(7)
C22 0.0550(10) 0.0763(13) 0.0287(8) 0.0032(8) -0.0006(7) -0.0132(9)

loop_
_atom_type_symbol
_atom_type_description
_atom_type_scat_dispersion_real
_atom_type_scat_dispersion_imag
_atom_type_scat_source
C C 0.0033 0.0016 'International Tables Vol C Tables 4.2.6.8 and 6.1.1.4'
H H 0.0000 0.0000 'International Tables Vol C Tables 4.2.6.8 and 6.1.1.4'
Si Si 0.0817 0.0704 'International Tables Vol C Tables 4.2.6.8 and 6.1.1.4'

loop_
_geom_angle_atom_site_label_1
_geom_angle_atom_site_label_2
_geom_angle_atom_site_label_3
_geom_angle
C20 Si1 C2 110.96(7)
C20 Si1 C21 116.38(7)
C20 Si1 C22 103.87(8)
C21 Si1 C2 111.95(7)
C21 Si1 C22 104.03(8)
C22 Si1 C2 108.84(7)
C6 C1 C2 119.11(12)
C6 C1 C10 115.78(12)
C10 C1 C2 125.10(11)
C1 C2 Si1 129.09(10)
C3 C2 Si1 114.00(11)
C3 C2 C1 116.91(12)
C2 C3 C4 123.68(14)
C5 C4 C3 119.73(13)
C4 C5 C6 120.55(13)
C5 C6 C1 120.01(13)
C7 C6 C1 121.33(12)
C7 C6 C5 118.66(13)
C8 C7 C6 121.16(13)
C7 C8 C9 119.12(13)
C10 C9 C8 121.90(13)
C9 C10 C1 120.71(12)
C9 C10 C11 113.69(12)
C11 C10 C1 125.60(11)
C12 C11 C10 168.15(13)
C11 C12 C13 178.80(14)
C14 C13 C12 119.80(12)
C14 C13 C18 118.17(12)
C18 C13 C12 122.03(12)
C15 C14 C13 120.82(13)
C14 C15 C16 121.18(13)
C15 C16 C17 117.79(12)
C15 C16 C19 121.40(13)
C17 C16 C19 120.81(13)
C18 C17 C16 121.51(13)
C17 C18 C13 120.52(12)

loop_
_geom_bond_atom_site_label_1
_geom_bond_atom_site_label_2
_geom_bond_distance
Si1 C2 1.9021(14)
Si1 C20 1.8753(16)
Si1 C21 1.8785(16)
Si1 C22 1.8804(17)
C1 C2 1.4470(19)
C1 C6 1.4403(18)
C1 C10 1.4420(18)
C2 C3 1.3879(19)
C3 C4 1.415(2)
C4 C5 1.352(2)
C5 C6 1.4211(19)
C6 C7 1.414(2)
C7 C8 1.369(2)
C8 C9 1.402(2)
C9 C10 1.3936(18)
C10 C11 1.4411(18)
C11 C12 1.2059(19)
C12 C13 1.4397(18)
C13 C14 1.3985(19)
C13 C18 1.4035(19)
C14 C15 1.3903(19)
C15 C16 1.396(2)
C16 C17 1.397(2)
C16 C19 1.5107(18)
C17 C18 1.386(2)
